data_7244813
loop_
_publ_author_name
'Hatcher, Lauren E.'
'Coulson, Ben A.'

_publ_section_title
;
 Exploring the influence of polymorphism and chromophore co-ligands on
 linkage isomer photoswitching in [Pd(bpy4dca)(NO2)2]
;
_journal_name_full CrystEngComm
_journal_paper_doi 10.1039/D2CE00213B
_journal_year 2022
_chemical_formula_moiety 'C14 H12 N4 O8 Pd'
_chemical_formula_sum 'C14 H12 N4 O8 Pd'
_chemical_formula_weight 470.68
_chemical_name_systematic
;
Dinitro-(dimethyl 2,2'-bipyridine-4,4'-dicarboxylate)palladium(II)
;
_chemical_properties_physical Light-sensitive,Photo-sensitive
_space_group_crystal_system monoclinic
_space_group_IT_number 14
_space_group_name_Hall '-P 2yn'
_space_group_name_H-M_alt 'P 1 21/n 1'
_atom_sites_solution_hydrogens geom
_audit_creation_method SHELXL-2018/3
_audit_update_record
;
2022-02-14 deposited with the CCDC.	2022-03-25 downloaded from the CCDC.
;
_cell_angle_alpha 90
_cell_angle_beta 93.874(3)
_cell_angle_gamma 90
_cell_formula_units_Z 4
_cell_length_a 8.5145(3)
_cell_length_b 7.8127(3)
_cell_length_c 24.8999(6)
_cell_measurement_reflns_used 3036
_cell_measurement_temperature 150(2)
_cell_measurement_theta_max 27.9080
_cell_measurement_theta_min 3.6070
_cell_volume 1652.59(10)
_computing_cell_refinement 'CrysAlisPro 1.171.40.67a (Rigaku OD, 2019)'
_computing_data_collection 'CrysAlisPro 1.171.40.67a (Rigaku OD, 2019)'
_computing_data_reduction 'CrysAlisPro 1.171.40.67a (Rigaku OD, 2019)'
_computing_structure_refinement 'SHELXL-2018/3 (Sheldrick, 2018)'
_computing_structure_solution 'SHELXT 2018/2 (Sheldrick, 2018)'
_diffrn_ambient_temperature 150(2)
_diffrn_detector_area_resol_mean 10.3795
_diffrn_measured_fraction_theta_full 0.998
_diffrn_measured_fraction_theta_max 0.998
_diffrn_measurement_device_type 'Xcalibur, Atlas, Gemini ultra'
_diffrn_measurement_method '\w scans'
_diffrn_radiation_type MoK\a
_diffrn_radiation_wavelength 0.71073
_diffrn_reflns_av_R_equivalents 0.0372
_diffrn_reflns_av_unetI/netI 0.0579
_diffrn_reflns_Laue_measured_fraction_full 0.998
_diffrn_reflns_Laue_measured_fraction_max 0.998
_diffrn_reflns_limit_h_max 10
_diffrn_reflns_limit_h_min -7
_diffrn_reflns_limit_k_max 9
_diffrn_reflns_limit_k_min -9
_diffrn_reflns_limit_l_max 30
_diffrn_reflns_limit_l_min -31
_diffrn_reflns_number 6854
_diffrn_reflns_point_group_measured_fraction_full 0.998
_diffrn_reflns_point_group_measured_fraction_max 0.998
_diffrn_reflns_theta_full 25.242
_diffrn_reflns_theta_max 26.366
_diffrn_reflns_theta_min 3.280
_diffrn_source 'fine-focus sealed X-ray tube'
_diffrn_source_type 'Enhance (Mo) X-ray Source'
_exptl_absorpt_coefficient_mu 1.178
_exptl_absorpt_correction_T_max 1.00000
_exptl_absorpt_correction_T_min 0.89828
_exptl_absorpt_correction_type multi-scan
_exptl_absorpt_process_details
;
CrysAlisPro 1.171.40.67a (Rigaku Oxford Diffraction, 2019)
Empirical absorption correction using spherical harmonics,
 implemented in SCALE3 ABSPACK scaling algorithm.
;
_exptl_crystal_colour yellow
_exptl_crystal_density_diffrn 1.892
_exptl_crystal_description block
_exptl_crystal_F_000 936
_exptl_crystal_size_max 0.300
_exptl_crystal_size_mid 0.200
_exptl_crystal_size_min 0.100
_refine_diff_density_max 0.988
_refine_diff_density_min -0.991
_refine_diff_density_rms 0.103
_refine_ls_extinction_method none
_refine_ls_goodness_of_fit_ref 1.024
_refine_ls_hydrogen_treatment constr
_refine_ls_matrix_type full
_refine_ls_number_parameters 266
_refine_ls_number_reflns 3383
_refine_ls_number_restraints 258
_refine_ls_restrained_S_all 1.015
_refine_ls_R_factor_all 0.0642
_refine_ls_R_factor_gt 0.0435
_refine_ls_shift/su_max 0.001
_refine_ls_shift/su_mean 0.000
_refine_ls_structure_factor_coef Fsqd
_refine_ls_weighting_details 'w=1/[\s^2^(Fo^2^)+(0.0235P)^2^+3.2420P] where P=(Fo^2^+2Fc^2^)/3'
_refine_ls_weighting_scheme calc
_refine_ls_wR_factor_gt 0.0823
_refine_ls_wR_factor_ref 0.0917
_reflns_Friedel_coverage 0.000
_reflns_number_gt 2614
_reflns_number_total 3383
_reflns_threshold_expression 'I > 2\s(I)'
_cod_data_source_file d2ce00213b3.cif
_cod_data_source_block Poly2_4h-470nm_150K
_cod_original_sg_symbol_H-M 'P 21/n'
_cod_database_code 7244813
_shelx_shelxl_version_number 2018/3
_shelx_space_group_comment
;
The symmetry employed for this shelxl refinement is uniquely defined
by the following loop, which should always be used as a source of
symmetry information in preference to the above space-group names.
They are only intended as comments.
;
_shelx_estimated_absorpt_t_min 0.719
_shelx_estimated_absorpt_t_max 0.891

loop_
_space_group_symop_operation_xyz
'x, y, z'
'-x+1/2, y+1/2, -z+1/2'
'-x, -y, -z'
'x-1/2, -y-1/2, z-1/2'

loop_
_atom_site_label
_atom_site_type_symbol
_atom_site_fract_x
_atom_site_fract_y
_atom_site_fract_z
_atom_site_U_iso_or_equiv
_atom_site_adp_type
_atom_site_occupancy
_atom_site_site_symmetry_order
_atom_site_calc_flag
_atom_site_refinement_flags_posn
_atom_site_refinement_flags_adp
_atom_site_refinement_flags_occupancy
_atom_site_disorder_assembly
_atom_site_disorder_group
Pd1 Pd 0.30831(4) 0.54668(4) 0.50556(2) 0.03330(13) Uani 1 1 d . . . . .
O5 O 0.6415(4) 0.9759(4) 0.73276(13) 0.0457(8) Uani 1 1 d . . . . .
O6 O 0.5786(4) 0.7212(4) 0.76668(11) 0.0348(7) Uani 1 1 d . . . . .
O7 O 0.2316(3) -0.0046(4) 0.72292(11) 0.0325(7) Uani 1 1 d . . . . .
O8 O 0.0561(4) -0.1148(4) 0.66110(11) 0.0382(8) Uani 1 1 d . . . . .
N3 N 0.3941(4) 0.6549(4) 0.57510(13) 0.0271(7) Uani 1 1 d . . . . .
N4 N 0.2630(4) 0.3568(4) 0.55704(13) 0.0283(7) Uani 1 1 d . . . . .
C1 C 0.4669(5) 0.8067(5) 0.58002(17) 0.0325(9) Uani 1 1 d . . . . .
H1 H 0.476454 0.874385 0.548719 0.039 Uiso 1 1 calc R U . . .
C2 C 0.5285(5) 0.8681(5) 0.62904(17) 0.0307(9) Uani 1 1 d . . . . .
H2 H 0.579080 0.976496 0.631407 0.037 Uiso 1 1 calc R U . . .
C3 C 0.5155(5) 0.7692(5) 0.67465(16) 0.0272(8) Uani 1 1 d . . . . .
C4 C 0.4412(5) 0.6111(5) 0.66960(16) 0.0255(8) Uani 1 1 d . . . . .
H4 H 0.431437 0.541140 0.700404 0.031 Uiso 1 1 calc R U . . .
C5 C 0.3814(5) 0.5561(5) 0.61950(15) 0.0244(8) Uani 1 1 d . . . . .
C6 C 0.3042(5) 0.3896(5) 0.60978(15) 0.0238(8) Uani 1 1 d . . . . .
C7 C 0.2745(5) 0.2736(5) 0.64923(16) 0.0247(8) Uani 1 1 d . . . . .
H7 H 0.305185 0.297764 0.685830 0.030 Uiso 1 1 calc R U . . .
C8 C 0.1995(5) 0.1211(5) 0.63539(15) 0.0257(8) Uani 1 1 d . . . . .
C9 C 0.1571(5) 0.0887(5) 0.58178(16) 0.0313(9) Uani 1 1 d . . . . .
H9 H 0.105036 -0.014850 0.571384 0.038 Uiso 1 1 calc R U . . .
C10 C 0.1911(5) 0.2083(5) 0.54361(17) 0.0337(10) Uani 1 1 d . . . . .
H10 H 0.162937 0.185156 0.506763 0.040 Uiso 1 1 calc R U . . .
C11 C 0.5846(5) 0.8356(6) 0.72755(17) 0.0314(9) Uani 1 1 d . . . . .
C12 C 0.6550(6) 0.7706(6) 0.81809(17) 0.0400(11) Uani 1 1 d . . . . .
H12A H 0.763499 0.805820 0.813097 0.060 Uiso 1 1 calc R U . . .
H12B H 0.655560 0.673238 0.842916 0.060 Uiso 1 1 calc R U . . .
H12C H 0.597546 0.866219 0.833054 0.060 Uiso 1 1 calc R U . . .
C13 C 0.1664(5) -0.0050(5) 0.67861(16) 0.0270(8) Uani 1 1 d . . . . .
C14 C 0.0082(6) -0.2401(6) 0.69993(18) 0.0429(12) Uani 1 1 d . . . . .
H14A H -0.067954 -0.319420 0.682226 0.064 Uiso 1 1 calc R U . . .
H14B H -0.040301 -0.181297 0.729378 0.064 Uiso 1 1 calc R U . . .
H14C H 0.100658 -0.304102 0.714378 0.064 Uiso 1 1 calc R U . . .
N1 N 0.3211(17) 0.7584(19) 0.4596(5) 0.0470(13) Uani 0.289(5) 1 d D . P A 1
O1 O 0.3931(13) 0.7392(15) 0.4202(4) 0.0466(12) Uani 0.289(5) 1 d D . P A 1
O2 O 0.2546(19) 0.8896(17) 0.4693(6) 0.0473(13) Uani 0.289(5) 1 d D . P A 1
N1A N 0.2941(8) 0.8698(8) 0.4501(3) 0.0470(13) Uani 0.711(5) 1 d D . P A 2
O1A O 0.3806(6) 0.7354(7) 0.4561(2) 0.0466(12) Uani 0.711(5) 1 d D . P A 2
O2A O 0.1751(6) 0.8663(6) 0.4766(2) 0.0473(13) Uani 0.711(5) 1 d D . P A 2
N2 N 0.1796(14) 0.4539(16) 0.4406(4) 0.0481(13) Uani 0.317(5) 1 d D . P A 3
O3 O 0.2526(12) 0.4382(16) 0.4009(4) 0.0549(13) Uani 0.317(5) 1 d D . P A 3
O4 O 0.0413(13) 0.4258(18) 0.4399(6) 0.0642(17) Uani 0.317(5) 1 d D . P A 3
N2A N 0.1286(7) 0.4084(8) 0.4140(2) 0.0481(13) Uani 0.683(5) 1 d D . P A 4
O3A O 0.2615(6) 0.3956(8) 0.44003(19) 0.0549(13) Uani 0.683(5) 1 d D . P A 4
O4A O 0.0433(7) 0.5203(8) 0.4299(3) 0.0642(17) Uani 0.683(5) 1 d D . P A 4

loop_
_atom_site_aniso_label
_atom_site_aniso_U_11
_atom_site_aniso_U_22
_atom_site_aniso_U_33
_atom_site_aniso_U_23
_atom_site_aniso_U_13
_atom_site_aniso_U_12
Pd1 0.0442(2) 0.0333(2) 0.02203(18) 0.00382(15) -0.00037(14) -0.00260(17)
O5 0.058(2) 0.0402(15) 0.0394(18) -0.0098(14) 0.0100(16) -0.0181(15)
O6 0.0369(18) 0.0347(16) 0.0320(14) -0.0069(11) -0.0043(12) -0.0051(14)
O7 0.0345(17) 0.0373(17) 0.0254(12) -0.0006(12) 0.0006(11) -0.0028(13)
O8 0.0509(19) 0.0300(15) 0.0323(16) 0.0048(12) -0.0067(13) -0.0131(13)
N3 0.0278(18) 0.0292(15) 0.0244(14) 0.0013(12) 0.0034(13) 0.0018(13)
N4 0.0335(19) 0.0290(15) 0.0219(13) 0.0011(13) -0.0008(13) 0.0039(14)
C1 0.035(2) 0.0293(18) 0.0333(18) 0.0041(16) 0.0056(16) -0.0012(16)
C2 0.029(2) 0.027(2) 0.0364(17) -0.0004(14) 0.0066(15) -0.0015(18)
C3 0.024(2) 0.0266(17) 0.0320(16) -0.0045(13) 0.0069(14) 0.0012(15)
C4 0.024(2) 0.0263(17) 0.0263(16) -0.0003(14) 0.0052(14) 0.0008(14)
C5 0.0222(19) 0.0269(16) 0.0244(15) 0.0008(12) 0.0048(13) 0.0024(14)
C6 0.021(2) 0.0268(16) 0.0235(14) -0.0010(12) 0.0017(13) 0.0027(14)
C7 0.025(2) 0.0273(16) 0.0223(17) -0.0021(13) 0.0018(15) 0.0012(14)
C8 0.024(2) 0.0251(16) 0.0278(15) -0.0009(13) 0.0005(14) 0.0024(14)
C9 0.037(2) 0.027(2) 0.0295(16) -0.0034(14) -0.0020(15) -0.0013(18)
C10 0.041(2) 0.0338(18) 0.0251(19) -0.0020(14) -0.0042(17) 0.0000(16)
C11 0.027(2) 0.0327(16) 0.0351(16) -0.0082(13) 0.0061(15) -0.0016(15)
C12 0.042(3) 0.046(3) 0.0312(19) -0.009(2) -0.0035(18) -0.007(2)
C13 0.032(2) 0.0224(17) 0.0262(14) -0.0035(13) 0.0018(13) 0.0016(14)
C14 0.056(3) 0.034(2) 0.038(2) 0.0070(18) -0.003(2) -0.015(2)
N1 0.057(3) 0.044(2) 0.041(2) 0.010(2) 0.009(2) 0.004(2)
O1 0.053(3) 0.054(2) 0.033(2) 0.013(2) 0.002(2) 0.008(2)
O2 0.050(3) 0.038(2) 0.055(3) 0.005(2) 0.009(2) -0.001(2)
N1A 0.057(3) 0.044(2) 0.041(2) 0.010(2) 0.009(2) 0.004(2)
O1A 0.053(3) 0.054(2) 0.033(2) 0.013(2) 0.002(2) 0.008(2)
O2A 0.050(3) 0.038(2) 0.055(3) 0.005(2) 0.009(2) -0.001(2)
N2 0.046(2) 0.066(3) 0.031(2) 0.000(2) -0.0036(17) 0.004(2)
O3 0.049(2) 0.084(4) 0.0311(19) -0.003(2) -0.0035(17) 0.010(2)
O4 0.044(2) 0.078(4) 0.069(4) -0.019(4) -0.0065(18) 0.006(2)
N2A 0.046(2) 0.066(3) 0.031(2) 0.000(2) -0.0036(17) 0.004(2)
O3A 0.049(2) 0.084(4) 0.0311(19) -0.003(2) -0.0035(17) 0.010(2)
O4A 0.044(2) 0.078(4) 0.069(4) -0.019(4) -0.0065(18) 0.006(2)

loop_
_atom_type_symbol
_atom_type_description
_atom_type_scat_dispersion_real
_atom_type_scat_dispersion_imag
_atom_type_scat_source
C C 0.0033 0.0016 'International Tables Vol C Tables 4.2.6.8 and 6.1.1.4'
H H 0.0000 0.0000 'International Tables Vol C Tables 4.2.6.8 and 6.1.1.4'
N N 0.0061 0.0033 'International Tables Vol C Tables 4.2.6.8 and 6.1.1.4'
O O 0.0106 0.0060 'International Tables Vol C Tables 4.2.6.8 and 6.1.1.4'
Pd Pd -0.9988 1.0072 'International Tables Vol C Tables 4.2.6.8 and 6.1.1.4'

loop_
_geom_angle_atom_site_label_1
_geom_angle_atom_site_label_2
_geom_angle_atom_site_label_3
_geom_angle
_geom_angle_site_symmetry_1
_geom_angle_site_symmetry_3
_geom_angle_publ_flag
N4 Pd1 N3 80.59(13) . . ?
N4 Pd1 N1 169.8(4) . . ?
N3 Pd1 N1 96.5(4) . . ?
N4 Pd1 N2 97.4(4) . . ?
N3 Pd1 N2 168.4(3) . . ?
N4 Pd1 O3A 92.74(19) . . ?
N3 Pd1 O3A 166.47(17) . . ?
N4 Pd1 O1A 173.49(17) . . ?
N3 Pd1 O1A 96.23(19) . . ?
C11 O6 C12 115.6(3) . . ?
C13 O8 C14 116.2(3) . . ?
C1 N3 C5 119.4(3) . . ?
C1 N3 Pd1 126.0(3) . . ?
C5 N3 Pd1 114.6(3) . . ?
C10 N4 C6 119.1(3) . . ?
C10 N4 Pd1 125.5(3) . . ?
C6 N4 Pd1 115.3(3) . . ?
N3 C1 C2 122.3(4) . . ?
N3 C1 H1 118.9 . . ?
C2 C1 H1 118.9 . . ?
C1 C2 C3 119.0(4) . . ?
C1 C2 H2 120.5 . . ?
C3 C2 H2 120.5 . . ?
C2 C3 C4 118.9(4) . . ?
C2 C3 C11 118.7(4) . . ?
C4 C3 C11 122.4(4) . . ?
C5 C4 C3 119.7(4) . . ?
C5 C4 H4 120.2 . . ?
C3 C4 H4 120.2 . . ?
N3 C5 C4 120.8(4) . . ?
N3 C5 C6 115.3(3) . . ?
C4 C5 C6 123.8(4) . . ?
N4 C6 C7 121.2(4) . . ?
N4 C6 C5 114.1(3) . . ?
C7 C6 C5 124.6(3) . . ?
C6 C7 C8 119.6(4) . . ?
C6 C7 H7 120.2 . . ?
C8 C7 H7 120.2 . . ?
C9 C8 C7 119.0(4) . . ?
C9 C8 C13 121.5(4) . . ?
C7 C8 C13 119.5(3) . . ?
C10 C9 C8 119.2(4) . . ?
C10 C9 H9 120.4 . . ?
C8 C9 H9 120.4 . . ?
N4 C10 C9 121.8(4) . . ?
N4 C10 H10 119.1 . . ?
C9 C10 H10 119.1 . . ?
O5 C11 O6 124.8(4) . . ?
O5 C11 C3 122.8(4) . . ?
O6 C11 C3 112.4(4) . . ?
O6 C12 H12A 109.5 . . ?
O6 C12 H12B 109.5 . . ?
H12A C12 H12B 109.5 . . ?
O6 C12 H12C 109.5 . . ?
H12A C12 H12C 109.5 . . ?
H12B C12 H12C 109.5 . . ?
O7 C13 O8 125.3(4) . . ?
O7 C13 C8 124.1(4) . . ?
O8 C13 C8 110.7(3) . . ?
O8 C14 H14A 109.5 . . ?
O8 C14 H14B 109.5 . . ?
H14A C14 H14B 109.5 . . ?
O8 C14 H14C 109.5 . . ?
H14A C14 H14C 109.5 . . ?
H14B C14 H14C 109.5 . . ?
O1 N1 O2 122.9(13) . . ?
O1 N1 Pd1 114.3(10) . . ?
O2 N1 Pd1 122.7(10) . . ?
O2A N1A O1A 113.6(5) . . ?
N1A O1A Pd1 117.8(4) . . ?
O4 N2 O3 122.0(12) . . ?
O4 N2 Pd1 123.8(10) . . ?
O3 N2 Pd1 114.1(9) . . ?
O4A N2A O3A 114.8(6) . . ?
N2A O3A Pd1 119.0(4) . . ?

loop_
_geom_bond_atom_site_label_1
_geom_bond_atom_site_label_2
_geom_bond_distance
_geom_bond_site_symmetry_2
_geom_bond_publ_flag
Pd1 N4 2.015(3) . ?
Pd1 N3 2.019(3) . ?
Pd1 N1 2.019(15) . ?
Pd1 N2 2.025(12) . ?
Pd1 O3A 2.031(5) . ?
Pd1 O1A 2.042(6) . ?
O5 C11 1.202(5) . ?
O6 C11 1.326(5) . ?
O6 C12 1.448(5) . ?
O7 C13 1.201(5) . ?
O8 C13 1.324(5) . ?
O8 C14 1.453(5) . ?
N3 C1 1.339(5) . ?
N3 C5 1.359(5) . ?
N4 C10 1.343(5) . ?
N4 C6 1.360(5) . ?
C1 C2 1.382(6) . ?
C1 H1 0.9500 . ?
C2 C3 1.384(6) . ?
C2 H2 0.9500 . ?
C3 C4 1.390(6) . ?
C3 C11 1.498(6) . ?
C4 C5 1.383(5) . ?
C4 H4 0.9500 . ?
C5 C6 1.470(5) . ?
C6 C7 1.373(5) . ?
C7 C8 1.384(6) . ?
C7 H7 0.9500 . ?
C8 C9 1.383(5) . ?
C8 C13 1.500(6) . ?
C9 C10 1.378(6) . ?
C9 H9 0.9500 . ?
C10 H10 0.9500 . ?
C12 H12A 0.9800 . ?
C12 H12B 0.9800 . ?
C12 H12C 0.9800 . ?
C14 H14A 0.9800 . ?
C14 H14B 0.9800 . ?
C14 H14C 0.9800 . ?
N1 O1 1.200(9) . ?
N1 O2 1.203(9) . ?
N1A O2A 1.248(6) . ?
N1A O1A 1.285(6) . ?
N2 O4 1.197(9) . ?
N2 O3 1.209(9) . ?
N2A O4A 1.220(7) . ?
N2A O3A 1.270(6) . ?

loop_
_geom_hbond_atom_site_label_D
_geom_hbond_atom_site_label_H
_geom_hbond_atom_site_label_A
_geom_hbond_distance_DH
_geom_hbond_distance_HA
_geom_hbond_distance_DA
_geom_hbond_angle_DHA
_geom_hbond_site_symmetry_A
_geom_hbond_publ_flag
C1 H1 N1^a 0.95 2.67 3.190(15) 115.4 . yes
C1 H1 O1A^b 0.95 2.63 3.173(7) 116.8 . yes
C2 H2 O1^a 0.95 2.59 3.387(13) 142.3 3_676 yes
C2 H2 N1A^b 0.95 2.65 3.279(7) 124.3 3_676 yes
C4 H4 O7 0.95 2.46 3.268(5) 142.6 2_556 yes
C9 H9 O2A^b 0.95 2.64 3.155(7) 114.4 1_545 yes
C10 H10 O2^a 0.95 2.63 3.171(13) 116.7 1_545 yes
C10 H10 O2A^b 0.95 2.61 3.148(7) 116.6 1_545 yes
C10 H10 N2^c 0.95 2.68 3.199(12) 115.1 . yes
C10 H10 O4^c 0.95 2.67 3.277(16) 122.0 . yes
C10 H10 O3A^d 0.95 2.52 3.060(7) 116.0 . yes
C12 H12C O3^c 0.98 2.58 3.145(12) 117.0 4_676 yes
C12 H12C O4A^d 0.98 2.64 3.418(9) 136.6 4_676 yes
C14 H14A O3^c 0.98 2.68 3.589(12) 154.5 3_556 yes
C14 H14A N2A^d 0.98 2.51 3.269(7) 133.7 3_556 yes
C14 H14C O7 0.98 2.57 3.506(6) 158.7 2_546 yes

loop_
_geom_torsion_atom_site_label_1
_geom_torsion_atom_site_label_2
_geom_torsion_atom_site_label_3
_geom_torsion_atom_site_label_4
_geom_torsion
_geom_torsion_site_symmetry_1
_geom_torsion_site_symmetry_2
_geom_torsion_site_symmetry_3
_geom_torsion_site_symmetry_4
_geom_torsion_publ_flag
C5 N3 C1 C2 -0.8(6) . . . . ?
Pd1 N3 C1 C2 -177.0(3) . . . . ?
N3 C1 C2 C3 0.3(7) . . . . ?
C1 C2 C3 C4 0.2(6) . . . . ?
C1 C2 C3 C11 179.2(4) . . . . ?
C2 C3 C4 C5 -0.3(6) . . . . ?
C11 C3 C4 C5 -179.2(4) . . . . ?
C1 N3 C5 C4 0.7(6) . . . . ?
Pd1 N3 C5 C4 177.3(3) . . . . ?
C1 N3 C5 C6 -178.1(4) . . . . ?
Pd1 N3 C5 C6 -1.5(4) . . . . ?
C3 C4 C5 N3 -0.2(6) . . . . ?
C3 C4 C5 C6 178.6(4) . . . . ?
C10 N4 C6 C7 0.4(6) . . . . ?
Pd1 N4 C6 C7 177.6(3) . . . . ?
C10 N4 C6 C5 -179.8(4) . . . . ?
Pd1 N4 C6 C5 -2.6(4) . . . . ?
N3 C5 C6 N4 2.7(5) . . . . ?
C4 C5 C6 N4 -176.1(4) . . . . ?
N3 C5 C6 C7 -177.5(4) . . . . ?
C4 C5 C6 C7 3.7(6) . . . . ?
N4 C6 C7 C8 -0.8(6) . . . . ?
C5 C6 C7 C8 179.4(4) . . . . ?
C6 C7 C8 C9 0.4(6) . . . . ?
C6 C7 C8 C13 -179.7(4) . . . . ?
C7 C8 C9 C10 0.3(6) . . . . ?
C13 C8 C9 C10 -179.6(4) . . . . ?
C6 N4 C10 C9 0.4(7) . . . . ?
Pd1 N4 C10 C9 -176.5(3) . . . . ?
C8 C9 C10 N4 -0.7(7) . . . . ?
C12 O6 C11 O5 -3.4(6) . . . . ?
C12 O6 C11 C3 175.1(3) . . . . ?
C2 C3 C11 O5 5.2(6) . . . . ?
C4 C3 C11 O5 -175.9(4) . . . . ?
C2 C3 C11 O6 -173.3(4) . . . . ?
C4 C3 C11 O6 5.6(6) . . . . ?
C14 O8 C13 O7 2.2(6) . . . . ?
C14 O8 C13 C8 -177.6(4) . . . . ?
C9 C8 C13 O7 161.3(4) . . . . ?
C7 C8 C13 O7 -18.6(6) . . . . ?
C9 C8 C13 O8 -18.9(6) . . . . ?
C7 C8 C13 O8 161.2(4) . . . . ?
O2A N1A O1A Pd1 0.7(8) . . . . ?
O4A N2A O3A Pd1 3.8(9) . . . . ?
